data_9009268
loop_
_publ_author_name
'Kutoglu, A.'

_publ_section_title
;
 Die struktur des pyrostilpnits (feuerblende) Ag3SbS3
;
_journal_name_full 'Neues Jahrbuch fur Mineralogie, Monatshefte'
_journal_page_first 145
_journal_page_last 160
_journal_volume 1968
_journal_year 1968
_chemical_compound_source 'St. Andreasberg, Harz Mountains, Germany'
_chemical_formula_sum 'Ag3 S3 Sb'
_chemical_name_mineral Pyrostilpnite
_space_group_IT_number 14
_symmetry_space_group_name_Hall '-P 2ybc'
_symmetry_space_group_name_H-M 'P 1 21/c 1'
_cell_angle_alpha 90
_cell_angle_beta 117.15
_cell_angle_gamma 90
_cell_length_a 6.84
_cell_length_b 15.84
_cell_length_c 6.24
_cell_formula_units_Z 4
_cell_volume 601.583
_database_code_amcsd 0014734
_exptl_crystal_density_diffrn 5.979
_cod_original_formula_sum 'Ag3 Sb S3'
_cod_database_code 9009268

loop_
_space_group_symop_operation_xyz
x,y,z
x,1/2-y,1/2+z
-x,1/2+y,1/2-z
-x,-y,-z

loop_
_atom_site_label
_atom_site_fract_x
_atom_site_fract_y
_atom_site_fract_z
_atom_site_U_iso_or_equiv
Ag1 0.03580 0.31470 0.26580 0.05826
Ag2 0.46980 0.24130 0.28040 0.07092
Ag3 -0.40380 0.09340 0.05280 0.05446
Sb 0.19720 0.05220 0.37490 0.03673
S1 0.22100 0.05700 -0.01000 0.04433
S2 -0.45900 0.13500 0.59200 0.04686
S3 -0.04900 0.16700 0.32500 0.05193

loop_
_cod_related_entry_id
_cod_related_entry_database
_cod_related_entry_code
1 AMCSD 0014734
